data_7039978
loop_
_publ_author_name
'Fleischmann, Martin'
'Jones, James S.'
'Bal\'azs, G\'abor'
'Gabba\"i, Fran\,cois P'
'Scheer, Manfred'

_publ_section_title
;
 Supramolecular adducts based on weak interactions between the trimeric
 Lewis acid complex (perfluoro-ortho-phenylene)mercury and polypnictogen
 complexes.
;
_journal_issue 35
_journal_name_full 'Dalton transactions (Cambridge, England : 2003)'
_journal_page_first 13742
_journal_page_last 13749
_journal_paper_doi 10.1039/c6dt02507b
_journal_volume 45
_journal_year 2016
_chemical_formula_moiety '2(C18 F12 Hg3), C20 H20 As5 Cr4, 3(C H2 Cl2)'
_chemical_formula_sum 'C59 H26 As5 Cl6 Cr4 F24 Hg6'
_chemical_formula_weight 3189.64
_space_group_crystal_system monoclinic
_space_group_IT_number 15
_space_group_name_Hall '-C 2yc'
_space_group_name_H-M_alt 'C 1 2/c 1'
_symmetry_space_group_name_Hall '-C 2yc'
_symmetry_space_group_name_H-M 'C 1 2/c 1'
_atom_sites_solution_hydrogens geom
_atom_sites_solution_primary direct
_audit_creation_date 2015-04-10
_audit_creation_method
;
Olex2 1.2
(compiled 2015.01.26 svn.r3150 for OlexSys, GUI svn.r4998)
;
_audit_update_record
;
2016-06-20 deposited with the CCDC.
2016-07-20 downloaded from the CCDC.
;
_cell_angle_alpha 90
_cell_angle_beta 99.0540(10)
_cell_angle_gamma 90
_cell_formula_units_Z 4
_cell_length_a 19.18520(10)
_cell_length_b 19.78690(10)
_cell_length_c 18.72880(10)
_cell_measurement_reflns_used 14637
_cell_measurement_temperature 123.00(14)
_cell_measurement_theta_max 66.3990
_cell_measurement_theta_min 3.7640
_cell_volume 7021.16(7)
_computing_cell_refinement
;
CrysAlisPro, Agilent Technologies,
Version 1.171.37.31 (release 14-01-2014 CrysAlis171 .NET)
(compiled Jan 14 2014,18:38:05)
;
_computing_data_collection
;
CrysAlisPro, Agilent Technologies,
Version 1.171.37.31 (release 14-01-2014 CrysAlis171 .NET)
(compiled Jan 14 2014,18:38:05)
;
_computing_data_reduction
;
CrysAlisPro, Agilent Technologies,
Version 1.171.37.31 (release 14-01-2014 CrysAlis171 .NET)
(compiled Jan 14 2014,18:38:05)
;
_computing_molecular_graphics 'Olex2 (Dolomanov et al., 2009)'
_computing_publication_material 'Olex2 (Dolomanov et al., 2009)'
_computing_structure_refinement 'ShelXL (Sheldrick, 2008)'
_computing_structure_solution 'ShelXT (Sheldrick, 2015)'
_diffrn_ambient_environment N~2~
_diffrn_ambient_temperature 123.00(14)
_diffrn_detector 'CCD plate'
_diffrn_detector_area_resol_mean 10.5431
_diffrn_detector_type Ruby
_diffrn_measured_fraction_theta_full 0.996
_diffrn_measured_fraction_theta_max 0.972
_diffrn_measurement_details
;
  1 omega   79.00  117.00   0.5000    6.0000
omega____ theta____ kappa____ phi______ frames
    -       41.5681   86.0000  -60.0000 76

  2 omega    0.00   96.00   0.5000    6.0000
omega____ theta____ kappa____ phi______ frames
    -       41.5681 -125.0000   60.0000 192

  3 omega  -21.00   46.00   0.5000    6.0000
omega____ theta____ kappa____ phi______ frames
    -       41.5681  -57.0000 -180.0000 134

  4 omega  130.00  156.00   0.5000   15.0000
omega____ theta____ kappa____ phi______ frames
    -       93.5000   77.0000   30.0000 52

  5 omega   94.00  131.00   0.5000   15.0000
omega____ theta____ kappa____ phi______ frames
    -       93.5000  -91.0000 -162.0000 74

  6 omega   27.00   77.00   0.5000   15.0000
omega____ theta____ kappa____ phi______ frames
    -       93.5000  -45.0000   60.0000 100

  7 omega   10.00   81.00   0.5000   15.0000
omega____ theta____ kappa____ phi______ frames
    -       93.5000  -95.0000 -120.0000 142

  8 omega   16.00   48.00   0.5000   15.0000
omega____ theta____ kappa____ phi______ frames
    -       93.5000  -30.0000    0.0000 64

  9 omega   39.00   81.00   0.5000   15.0000
omega____ theta____ kappa____ phi______ frames
    -       93.5000 -125.0000    0.0000 84

 10 omega    9.00   61.00   0.5000   15.0000
omega____ theta____ kappa____ phi______ frames
    -       93.5000  -91.0000 -162.0000 104

 11 omega   43.00   69.00   0.5000   15.0000
omega____ theta____ kappa____ phi______ frames
    -       93.5000   15.0000  -30.0000 52

 12 omega   17.00   43.00   0.5000   15.0000
omega____ theta____ kappa____ phi______ frames
    -       93.5000  -95.0000   60.0000 52

 13 omega   53.00   79.00   0.5000   15.0000
omega____ theta____ kappa____ phi______ frames
    -       93.5000  -95.0000   60.0000 52

 14 omega   35.00   88.00   0.5000   15.0000
omega____ theta____ kappa____ phi______ frames
    -       93.5000 -125.0000   30.0000 106

 15 omega   62.00  125.00   0.5000   15.0000
omega____ theta____ kappa____ phi______ frames
    -       93.5000   77.0000   30.0000 126

 16 omega   71.00  113.00   0.5000   15.0000
omega____ theta____ kappa____ phi______ frames
    -       93.5000   15.0000  -30.0000 84

 17 omega  125.00  160.00   0.5000   15.0000
omega____ theta____ kappa____ phi______ frames
    -       93.5000   15.0000  -30.0000 70

 18 omega   34.00   70.00   0.5000   15.0000
omega____ theta____ kappa____ phi______ frames
    -       93.5000  -45.0000 -120.0000 72

 19 omega   16.00   61.00   0.5000   15.0000
omega____ theta____ kappa____ phi______ frames
    -       93.5000  -30.0000  -90.0000 90

 20 omega   42.00  119.00   0.5000   15.0000
omega____ theta____ kappa____ phi______ frames
    -       93.5000  -61.0000   60.0000 154

 21 omega -116.00  -27.00   0.5000    6.0000
omega____ theta____ kappa____ phi______ frames
    -      -41.5681  -57.0000  120.0000 178
;
_diffrn_measurement_device 'four-circle diffractometer'
_diffrn_measurement_device_type 'Xcalibur, Ruby, Gemini ultra'
_diffrn_measurement_method '\w scans'
_diffrn_orient_matrix_UB_11 0.0492605000
_diffrn_orient_matrix_UB_12 -0.0335008000
_diffrn_orient_matrix_UB_13 -0.0471296000
_diffrn_orient_matrix_UB_21 -0.0097539000
_diffrn_orient_matrix_UB_22 0.0609102000
_diffrn_orient_matrix_UB_23 -0.0518547000
_diffrn_orient_matrix_UB_31 0.0639567000
_diffrn_orient_matrix_UB_32 0.0350279000
_diffrn_orient_matrix_UB_33 0.0450599000
_diffrn_radiation_monochromator mirror
_diffrn_radiation_probe x-ray
_diffrn_radiation_type CuK\a
_diffrn_radiation_wavelength 1.54178
_diffrn_reflns_av_R_equivalents 0.0375
_diffrn_reflns_av_unetI/netI 0.0291
_diffrn_reflns_Laue_measured_fraction_full 0.996
_diffrn_reflns_Laue_measured_fraction_max 0.972
_diffrn_reflns_limit_h_max 22
_diffrn_reflns_limit_h_min -22
_diffrn_reflns_limit_k_max 23
_diffrn_reflns_limit_k_min -21
_diffrn_reflns_limit_l_max 22
_diffrn_reflns_limit_l_min -21
_diffrn_reflns_number 21971
_diffrn_reflns_point_group_measured_fraction_full 0.996
_diffrn_reflns_point_group_measured_fraction_max 0.972
_diffrn_reflns_theta_full 66.545
_diffrn_reflns_theta_max 67.679
_diffrn_reflns_theta_min 3.229
_diffrn_source 'sealed X-ray tube'
_diffrn_source_type 'Enhance Ultra (Cu) X-ray Source'
_exptl_absorpt_coefficient_mu 33.451
_exptl_absorpt_correction_T_max 0.340
_exptl_absorpt_correction_T_min 0.030
_exptl_absorpt_correction_type gaussian
_exptl_absorpt_process_details
;
CrysAlisPro, Agilent Technologies,
Version 1.171.37.31 (release 14-01-2014 CrysAlis171 .NET)
(compiled Jan 14 2014,18:38:05)
Numerical absorption correction based on gaussian integration over
            a multifaceted crystal model
Empirical absorption correction using spherical harmonics,
 implemented in SCALE3 ABSPACK scaling algorithm.
;
_exptl_crystal_colour 'metallic dark green'
_exptl_crystal_colour_lustre metallic
_exptl_crystal_colour_modifier dark
_exptl_crystal_colour_primary green
_exptl_crystal_density_diffrn 3.017
_exptl_crystal_description prism
_exptl_crystal_F_000 5756
_exptl_crystal_recrystallization_method 'Crystallization from DCM.'
_exptl_crystal_size_max 0.2399
_exptl_crystal_size_mid 0.0808
_exptl_crystal_size_min 0.0495
_refine_diff_density_max 1.605
_refine_diff_density_min -1.709
_refine_diff_density_rms 0.201
_refine_ls_extinction_method none
_refine_ls_goodness_of_fit_ref 1.031
_refine_ls_hydrogen_treatment constr
_refine_ls_matrix_type full
_refine_ls_number_parameters 483
_refine_ls_number_reflns 6190
_refine_ls_number_restraints 0
_refine_ls_restrained_S_all 1.031
_refine_ls_R_factor_all 0.0284
_refine_ls_R_factor_gt 0.0254
_refine_ls_shift/su_max 0.003
_refine_ls_shift/su_mean 0.000
_refine_ls_structure_factor_coef Fsqd
_refine_ls_weighting_details 'w=1/[\s^2^(Fo^2^)+(0.0370P)^2^] where P=(Fo^2^+2Fc^2^)/3'
_refine_ls_weighting_scheme calc
_refine_ls_wR_factor_gt 0.0578
_refine_ls_wR_factor_ref 0.0588
_reflns_Friedel_coverage 0.000
_reflns_number_gt 5652
_reflns_number_total 6190
_reflns_threshold_expression 'I > 2\s(I)'
_cod_data_source_file c6dt02507b2.cif
_cod_data_source_block abs2
_cod_depositor_comments 'Adding full bibliography for 7039972--7039981.cif.'
_cod_database_code 7039978
_shelxl_version_number 2014/6
_chemical_oxdiff_formula Hg6F24Cr4Cl6As5C59H26
_shelx_space_group_comment
;
The symmetry employed for this shelxl refinement is uniquely defined
by the following loop, which should always be used as a source of
symmetry information in preference to the above space-group names.
They are only intended as comments.
;
_reflns_odcompleteness_completeness 98.40
_reflns_odcompleteness_iscentric 1
_reflns_odcompleteness_theta 66.97
_olex2_refinement_description
;
1. Fixed Uiso
 At 1.2 times of:
  All C(H) groups, All C(H,H) groups
2. Others
 Fixed Sof: Cl4(0.5) C30(0.5) H30A(0.5) H30B(0.5) Cl3(0.5)
3.a Secondary CH2 refined with riding coordinates:
 C29(H29A,H29B), C30(H30A,H30B)
3.b Aromatic/amide H refined with riding coordinates:
 C25(H25), C20(H20), C19(H19), C22(H22), C27(H27), C28(H28), C21(H21),
 C23(H23), C24(H24), C26(H26)
;
_olex2_exptl_crystal_mounting_method 'mineral oil'
_olex2_submission_original_sample_id MF146
_olex2_submission_special_instructions 'No special instructions were received'

loop_
_space_group_symop_operation_xyz
'x, y, z'
'-x, y, -z+1/2'
'x+1/2, y+1/2, z'
'-x+1/2, y+1/2, -z+1/2'
'-x, -y, -z'
'x, -y, z-1/2'
'-x+1/2, -y+1/2, -z'
'x+1/2, -y+1/2, z-1/2'

loop_
_atom_site_label
_atom_site_type_symbol
_atom_site_fract_x
_atom_site_fract_y
_atom_site_fract_z
_atom_site_U_iso_or_equiv
_atom_site_adp_type
_atom_site_occupancy
_atom_site_site_symmetry_order
_atom_site_calc_flag
_atom_site_refinement_flags_posn
_atom_site_refinement_flags_adp
_atom_site_refinement_flags_occupancy
_atom_site_disorder_assembly
_atom_site_disorder_group
Hg2 Hg 0.50134(2) 0.52116(2) 0.38678(2) 0.02617(6) Uani 1 1 d . . . . .
Hg1 Hg 0.53004(2) 0.64193(2) 0.53547(2) 0.02288(6) Uani 1 1 d . . . . .
Hg3 Hg 0.35856(2) 0.61309(2) 0.43430(2) 0.02388(6) Uani 1 1 d . . . . .
As3 As 0.5000 0.63094(3) 0.2500 0.01973(15) Uani 1 2 d S T P . .
As2 As 0.47669(2) 0.69957(2) 0.35225(3) 0.01973(11) Uani 1 1 d . . . . .
As1 As 0.56344(3) 0.85797(2) 0.27778(3) 0.02178(11) Uani 1 1 d . . . . .
Cr1 Cr 0.57475(4) 0.73175(4) 0.27957(4) 0.01779(15) Uani 1 1 d . . . . .
Cr2 Cr 0.47319(4) 0.81870(4) 0.34623(4) 0.01965(16) Uani 1 1 d . . . . .
Cl1 Cl 0.66129(10) 0.79150(10) 0.54267(11) 0.0632(5) Uani 1 1 d . . . . .
Cl2 Cl 0.66039(11) 0.91166(11) 0.63082(14) 0.0761(6) Uani 1 1 d . . . . .
F10 F 0.39151(18) 0.78791(18) 0.71213(18) 0.0422(8) Uani 1 1 d . . . . .
F9 F 0.50925(16) 0.73930(17) 0.66688(18) 0.0380(7) Uani 1 1 d . . . . .
F8 F 0.43387(19) 0.40448(17) 0.2770(2) 0.0458(8) Uani 1 1 d . . . . .
F7 F 0.2992(2) 0.37752(18) 0.21794(19) 0.0467(9) Uani 1 1 d . . . . .
F6 F 0.19363(18) 0.4614(2) 0.2409(2) 0.0482(9) Uani 1 1 d . . . . .
F5 F 0.22067(17) 0.56818(18) 0.3311(2) 0.0433(8) Uani 1 1 d . . . . .
F1 F 0.6479(2) 0.45624(17) 0.37842(19) 0.0435(8) Uani 1 1 d . . . . .
C7 C 0.3989(3) 0.5017(3) 0.3361(3) 0.0279(11) Uani 1 1 d . . . . .
F4 F 0.69376(15) 0.63781(16) 0.59724(18) 0.0347(7) Uani 1 1 d . . . . .
F2 F 0.77815(19) 0.47116(19) 0.4545(2) 0.0531(10) Uani 1 1 d . . . . .
C29 C 0.6496(4) 0.8237(4) 0.6279(4) 0.0552(19) Uani 1 1 d . . . . .
H29A H 0.6027 0.8123 0.6373 0.066 Uiso 1 1 calc R . . . .
H29B H 0.6837 0.8030 0.6653 0.066 Uiso 1 1 calc R . . . .
C14 C 0.4409(3) 0.6861(2) 0.5660(3) 0.0248(10) Uani 1 1 d . . . . .
C12 C 0.3826(3) 0.4476(3) 0.2907(3) 0.0347(12) Uani 1 1 d . . . . .
C25 C 0.5081(3) 0.8899(3) 0.4369(3) 0.0350(12) Uani 1 1 d . . . . .
H25 H 0.5536 0.9072 0.4462 0.042 Uiso 1 1 calc R . . . .
C1 C 0.6121(3) 0.5859(2) 0.5048(3) 0.0258(10) Uani 1 1 d . . . . .
C2 C 0.6006(3) 0.5395(3) 0.4477(3) 0.0267(10) Uani 1 1 d . . . . .
C20 C 0.6798(2) 0.6945(3) 0.2587(3) 0.0272(11) Uani 1 1 d . . . . .
H20 H 0.6877 0.6786 0.2140 0.033 Uiso 1 1 calc R . . . .
F12 F 0.24977(14) 0.68070(16) 0.51873(18) 0.0337(7) Uani 1 1 d . . . . .
C19 C 0.6576(2) 0.6553(3) 0.3143(3) 0.0287(11) Uani 1 1 d . . . . .
H19 H 0.6479 0.6092 0.3124 0.034 Uiso 1 1 calc R . . . .
C13 C 0.3741(3) 0.6716(2) 0.5272(3) 0.0232(10) Uani 1 1 d . . . . .
C8 C 0.3431(3) 0.5437(3) 0.3504(3) 0.0284(11) Uani 1 1 d . . . . .
C15 C 0.4455(3) 0.7242(3) 0.6273(3) 0.0288(11) Uani 1 1 d . . . . .
C18 C 0.3155(3) 0.6956(3) 0.5537(3) 0.0270(11) Uani 1 1 d . . . . .
C22 C 0.6711(2) 0.7643(3) 0.3540(3) 0.0279(11) Uani 1 1 d . . . . .
H22 H 0.6722 0.8026 0.3830 0.033 Uiso 1 1 calc R . . . .
C16 C 0.3864(3) 0.7498(3) 0.6530(3) 0.0293(11) Uani 1 1 d . . . . .
C27 C 0.3915(3) 0.8773(3) 0.3919(3) 0.0347(12) Uani 1 1 d . . . . .
H27 H 0.3467 0.8848 0.3660 0.042 Uiso 1 1 calc R . . . .
C28 C 0.4112(3) 0.8222(3) 0.4377(3) 0.0296(11) Uani 1 1 d . . . . .
H28 H 0.3820 0.7872 0.4480 0.035 Uiso 1 1 calc R . . . .
C21 C 0.6876(2) 0.7617(3) 0.2828(3) 0.0268(11) Uani 1 1 d . . . . .
H21 H 0.7011 0.7981 0.2568 0.032 Uiso 1 1 calc R . . . .
C4 C 0.7247(3) 0.5092(3) 0.4707(4) 0.0394(14) Uani 1 1 d . . . . .
C9 C 0.2755(3) 0.5293(3) 0.3176(3) 0.0327(12) Uani 1 1 d . . . . .
C6 C 0.6802(3) 0.5934(3) 0.5419(3) 0.0287(11) Uani 1 1 d . . . . .
C10 C 0.2605(3) 0.4748(3) 0.2713(3) 0.0363(13) Uani 1 1 d . . . . .
C23 C 0.6529(2) 0.6989(3) 0.3728(3) 0.0292(11) Uani 1 1 d . . . . .
H23 H 0.6399 0.6863 0.4167 0.035 Uiso 1 1 calc R . . . .
C24 C 0.4843(3) 0.8297(3) 0.4655(3) 0.0274(11) Uani 1 1 d . . . . .
H24 H 0.5115 0.8001 0.4969 0.033 Uiso 1 1 calc R . . . .
C3 C 0.6571(3) 0.5019(3) 0.4326(3) 0.0336(12) Uani 1 1 d . . . . .
C11 C 0.3137(3) 0.4331(3) 0.2591(3) 0.0346(13) Uani 1 1 d . . . . .
C26 C 0.4500(4) 0.9190(3) 0.3915(3) 0.0377(13) Uani 1 1 d . . . . .
H26 H 0.4507 0.9591 0.3657 0.045 Uiso 1 1 calc R . . . .
F11 F 0.26242(16) 0.75850(17) 0.63761(18) 0.0386(7) Uani 1 1 d . . . . .
F3 F 0.80099(16) 0.56355(19) 0.5641(2) 0.0470(9) Uani 1 1 d . . . . .
C17 C 0.3211(3) 0.7353(3) 0.6148(3) 0.0292(11) Uani 1 1 d . . . . .
C5 C 0.7359(3) 0.5558(3) 0.5251(3) 0.0343(13) Uani 1 1 d . . . . .
Cl4 Cl 0.4456(2) 0.91608(18) 0.6111(2) 0.0584(9) Uani 0.5 1 d . . . A -1
C30 C 0.4401(7) 0.9462(7) 0.6985(9) 0.044(3) Uani 0.5 1 d . . . A -1
H30A H 0.4220 0.9921 0.6952 0.052 Uiso 0.5 1 calc R . . A -1
H30B H 0.4073 0.9184 0.7200 0.052 Uiso 0.5 1 calc R . . A -1
Cl3 Cl 0.5228(2) 0.9449(2) 0.7539(2) 0.0632(10) Uani 0.5 1 d . . . A -1

loop_
_atom_site_aniso_label
_atom_site_aniso_U_11
_atom_site_aniso_U_22
_atom_site_aniso_U_33
_atom_site_aniso_U_23
_atom_site_aniso_U_13
_atom_site_aniso_U_12
Hg2 0.03172(11) 0.02561(11) 0.02245(12) 0.00094(8) 0.00822(8) -0.00137(7)
Hg1 0.02022(10) 0.02639(11) 0.02269(12) -0.00034(7) 0.00541(8) 0.00075(7)
Hg3 0.02461(10) 0.02650(11) 0.02066(12) -0.00262(8) 0.00393(8) -0.00223(7)
As3 0.0204(3) 0.0189(3) 0.0214(4) 0.000 0.0077(3) 0.000
As2 0.0212(2) 0.0211(2) 0.0183(3) 0.00105(19) 0.0073(2) -0.00032(18)
As1 0.0251(3) 0.0209(2) 0.0199(3) -0.00124(19) 0.0054(2) -0.00350(18)
Cr1 0.0164(3) 0.0204(4) 0.0174(4) 0.0013(3) 0.0053(3) -0.0010(3)
Cr2 0.0226(3) 0.0205(4) 0.0168(4) 0.0001(3) 0.0061(3) 0.0018(3)
Cl1 0.0549(9) 0.0629(11) 0.0642(12) -0.0128(9) -0.0140(9) 0.0189(8)
Cl2 0.0677(11) 0.0623(11) 0.1031(17) -0.0260(11) 0.0282(12) 0.0022(9)
F10 0.0479(18) 0.053(2) 0.0274(18) -0.0138(15) 0.0098(15) 0.0074(15)
F9 0.0294(15) 0.0507(19) 0.0318(18) -0.0144(15) -0.0012(13) -0.0016(13)
F8 0.0532(19) 0.0352(17) 0.052(2) -0.0159(16) 0.0192(17) -0.0016(15)
F7 0.067(2) 0.0398(18) 0.037(2) -0.0179(15) 0.0199(18) -0.0302(17)
F6 0.0389(18) 0.060(2) 0.046(2) -0.0138(17) 0.0061(16) -0.0269(16)
F5 0.0320(16) 0.051(2) 0.046(2) -0.0115(16) 0.0037(15) -0.0053(14)
F1 0.060(2) 0.0400(18) 0.0349(19) -0.0017(15) 0.0221(16) 0.0139(16)
C7 0.036(3) 0.029(3) 0.019(3) 0.003(2) 0.006(2) -0.011(2)
F4 0.0272(14) 0.0414(18) 0.0339(18) 0.0018(14) -0.0004(13) -0.0031(12)
F2 0.0431(19) 0.049(2) 0.074(3) 0.0103(19) 0.0304(19) 0.0225(16)
C29 0.050(4) 0.074(5) 0.040(4) 0.020(3) -0.001(3) -0.019(3)
C14 0.026(2) 0.024(2) 0.024(3) 0.003(2) 0.004(2) 0.0012(18)
C12 0.045(3) 0.034(3) 0.029(3) -0.003(2) 0.017(3) -0.008(2)
C25 0.043(3) 0.040(3) 0.025(3) -0.013(2) 0.012(2) -0.007(2)
C1 0.026(2) 0.027(2) 0.025(3) 0.011(2) 0.005(2) 0.0065(19)
C2 0.029(2) 0.029(3) 0.024(3) 0.008(2) 0.007(2) 0.0006(19)
C20 0.017(2) 0.038(3) 0.026(3) 0.002(2) 0.0038(19) 0.0035(19)
F12 0.0208(13) 0.0404(17) 0.0401(18) -0.0034(14) 0.0053(13) -0.0010(12)
C19 0.016(2) 0.029(3) 0.041(3) 0.006(2) 0.004(2) 0.0019(18)
C13 0.028(2) 0.025(2) 0.019(3) 0.0024(19) 0.010(2) -0.0004(18)
C8 0.032(3) 0.030(3) 0.025(3) -0.003(2) 0.011(2) -0.009(2)
C15 0.027(2) 0.032(3) 0.026(3) -0.002(2) 0.003(2) -0.001(2)
C18 0.025(2) 0.029(3) 0.028(3) 0.002(2) 0.005(2) 0.0012(19)
C22 0.018(2) 0.039(3) 0.025(3) -0.005(2) -0.0017(19) 0.0009(19)
C16 0.040(3) 0.031(3) 0.018(3) -0.002(2) 0.011(2) 0.005(2)
C27 0.041(3) 0.042(3) 0.023(3) -0.002(2) 0.010(2) 0.020(2)
C28 0.034(3) 0.035(3) 0.023(3) -0.003(2) 0.015(2) 0.004(2)
C21 0.017(2) 0.033(3) 0.029(3) 0.009(2) 0.0003(19) -0.0027(18)
C4 0.032(3) 0.035(3) 0.055(4) 0.017(3) 0.022(3) 0.014(2)
C9 0.037(3) 0.033(3) 0.029(3) 0.003(2) 0.007(2) -0.007(2)
C6 0.027(2) 0.032(3) 0.027(3) 0.011(2) 0.005(2) -0.002(2)
C10 0.040(3) 0.044(3) 0.026(3) -0.003(2) 0.009(2) -0.020(2)
C23 0.020(2) 0.044(3) 0.023(3) 0.008(2) 0.002(2) 0.003(2)
C24 0.036(3) 0.031(3) 0.015(3) -0.003(2) 0.003(2) 0.006(2)
C3 0.046(3) 0.030(3) 0.029(3) 0.010(2) 0.019(3) 0.007(2)
C11 0.051(3) 0.032(3) 0.024(3) -0.006(2) 0.014(3) -0.018(2)
C26 0.067(4) 0.021(2) 0.028(3) -0.004(2) 0.018(3) 0.007(2)
F11 0.0342(16) 0.051(2) 0.0341(19) -0.0042(15) 0.0178(14) 0.0091(14)
F3 0.0205(14) 0.058(2) 0.062(2) 0.0181(18) 0.0035(15) 0.0045(14)
C17 0.029(2) 0.035(3) 0.025(3) 0.001(2) 0.011(2) 0.004(2)
C5 0.026(2) 0.038(3) 0.040(3) 0.015(3) 0.009(2) 0.004(2)
Cl4 0.078(2) 0.0530(19) 0.049(2) -0.0119(15) 0.0245(18) -0.0093(16)
C30 0.037(6) 0.042(7) 0.054(9) -0.008(6) 0.015(7) -0.008(5)
Cl3 0.053(2) 0.077(2) 0.058(2) -0.003(2) 0.006(3) 0.0027(14)

loop_
_atom_type_symbol
_atom_type_description
_atom_type_scat_dispersion_real
_atom_type_scat_dispersion_imag
_atom_type_scat_source
C C 0.0181 0.0091 'International Tables Vol C Tables 4.2.6.8 and 6.1.1.4'
H H 0.0000 0.0000 'International Tables Vol C Tables 4.2.6.8 and 6.1.1.4'
F F 0.0727 0.0534 'International Tables Vol C Tables 4.2.6.8 and 6.1.1.4'
Cl Cl 0.3639 0.7018 'International Tables Vol C Tables 4.2.6.8 and 6.1.1.4'
Cr Cr -0.1635 2.4439 'International Tables Vol C Tables 4.2.6.8 and 6.1.1.4'
As As -0.9300 1.0051 'International Tables Vol C Tables 4.2.6.8 and 6.1.1.4'
Hg Hg -4.2923 7.6849 'International Tables Vol C Tables 4.2.6.8 and 6.1.1.4'

loop_
_exptl_crystal_face_index_h
_exptl_crystal_face_index_k
_exptl_crystal_face_index_l
_exptl_crystal_face_perp_dist
_exptl_oxdiff_crystal_face_indexfrac_h
_exptl_oxdiff_crystal_face_indexfrac_k
_exptl_oxdiff_crystal_face_indexfrac_l
_exptl_oxdiff_crystal_face_x
_exptl_oxdiff_crystal_face_y
_exptl_oxdiff_crystal_face_z
10 -8 -2 0.0171 9.9985 -8.0016 -1.9982 0.8548 -0.4813 0.2692
7 10 3 0.0566 7.0019 9.9994 2.9990 -0.1314 0.3853 0.9332
-2 -11 -5 0.0359 -2.0019 -11.0004 -4.9985 0.5055 -0.3913 -0.7386
-9 9 2 0.0283 -8.9983 9.0014 1.9982 -0.8390 0.5324 -0.1702
8 10 -2 0.0525 8.0025 9.9985 -2.0009 0.1535 0.6347 0.7719
-7 -7 9 0.0961 -7.0026 -6.9976 9.0004 -0.5347 -0.8246 -0.2874
0 5 -11 0.1073 0.0023 4.9983 -11.0005 0.3511 0.8749 -0.3205
-8 -10 -2 0.0234 -8.0020 -9.9991 -1.9990 0.0350 -0.4273 -0.9521
-9 8 -1 0.0298 -8.9982 8.0010 -1.0017 -0.6641 0.6270 -0.3404
4 11 4 0.0597 4.0020 11.0000 3.9986 -0.3598 0.4236 0.8214
2 -1 11 0.1196 1.9985 -0.9986 11.0001 -0.3865 -0.6507 0.5885

loop_
_geom_angle_atom_site_label_1
_geom_angle_atom_site_label_2
_geom_angle_atom_site_label_3
_geom_angle
_geom_angle_site_symmetry_1
_geom_angle_site_symmetry_3
C7 Hg2 C2 174.2(2) . .
C1 Hg1 C14 172.56(19) . .
C13 Hg3 C8 172.4(2) . .
As2 As3 As2 112.54(4) 2_655 .
As2 As3 Cr1 63.06(2) . .
As2 As3 Cr1 63.06(2) 2_655 2_655
As2 As3 Cr1 63.61(2) 2_655 .
As2 As3 Cr1 63.61(2) . 2_655
Cr1 As3 Cr1 72.17(4) . 2_655
As3 As2 Cr1 58.62(2) . 2_655
As3 As2 Cr1 58.90(2) . .
Cr1 As2 Cr1 68.60(3) . 2_655
Cr2 As2 As3 121.63(3) . .
Cr2 As2 Cr1 72.86(3) . 2_655
Cr2 As2 Cr1 75.22(3) . .
As1 As1 Cr1 94.73(2) 2_655 .
Cr2 As1 As1 59.45(3) . 2_655
Cr2 As1 As1 59.17(3) 2_655 2_655
Cr2 As1 Cr1 72.99(3) 2_655 .
Cr2 As1 Cr1 75.08(3) . .
Cr2 As1 Cr2 106.05(3) . 2_655
As3 Cr1 As2 57.76(2) . 2_655
As3 Cr1 As2 58.04(2) . .
As3 Cr1 As1 139.13(3) . .
As3 Cr1 Cr1 53.915(19) . 2_655
As3 Cr1 Cr2 101.26(3) . 2_655
As2 Cr1 As2 104.07(3) . 2_655
As2 Cr1 Cr1 55.37(3) 2_655 2_655
As2 Cr1 Cr1 56.03(3) . 2_655
As2 Cr1 Cr2 49.98(2) 2_655 2_655
As2 Cr1 Cr2 113.95(3) . 2_655
As1 Cr1 As2 102.30(3) . 2_655
As1 Cr1 As2 100.65(3) . .
As1 Cr1 Cr1 85.22(2) . 2_655
As1 Cr1 Cr2 52.54(2) . 2_655
Cr1 Cr1 Cr2 61.97(3) 2_655 2_655
C20 Cr1 As3 101.67(14) . .
C20 Cr1 As2 88.34(14) . 2_655
C20 Cr1 As2 139.97(14) . .
C20 Cr1 As1 113.84(14) . .
C20 Cr1 Cr1 142.67(14) . 2_655
C20 Cr1 Cr2 103.23(14) . 2_655
C19 Cr1 As3 83.03(13) . .
C19 Cr1 As2 103.09(14) . .
C19 Cr1 As2 105.05(15) . 2_655
C19 Cr1 As1 137.79(14) . .
C19 Cr1 Cr1 136.93(13) . 2_655
C19 Cr1 Cr2 138.81(15) . 2_655
C19 Cr1 C20 37.10(19) . .
C19 Cr1 C22 61.83(19) . .
C19 Cr1 C21 61.75(18) . .
C22 Cr1 As3 140.32(14) . .
C22 Cr1 As2 145.25(14) . 2_655
C22 Cr1 As2 110.17(14) . .
C22 Cr1 As1 77.40(14) . .
C22 Cr1 Cr1 155.50(14) . 2_655
C22 Cr1 Cr2 117.09(14) . 2_655
C22 Cr1 C20 61.52(19) . .
C22 Cr1 C21 37.0(2) . .
C21 Cr1 As3 138.28(14) . .
C21 Cr1 As2 108.27(14) . 2_655
C21 Cr1 As2 146.88(14) . .
C21 Cr1 As1 79.48(14) . .
C21 Cr1 Cr1 154.58(14) . 2_655
C21 Cr1 Cr2 92.64(13) . 2_655
C21 Cr1 C20 36.62(19) . .
C23 Cr1 As3 103.72(15) . .
C23 Cr1 As2 142.13(15) . 2_655
C23 Cr1 As2 88.31(14) . .
C23 Cr1 As1 110.47(15) . .
C23 Cr1 Cr1 143.68(14) . 2_655
C23 Cr1 Cr2 152.94(14) . 2_655
C23 Cr1 C20 61.60(19) . .
C23 Cr1 C19 37.1(2) . .
C23 Cr1 C22 36.8(2) . .
C23 Cr1 C21 61.56(19) . .
As2 Cr2 As1 111.38(3) . 2_655
As2 Cr2 As1 109.04(3) . .
As2 Cr2 Cr1 57.17(2) . 2_655
As1 Cr2 As1 61.37(3) . 2_655
As1 Cr2 Cr1 85.63(3) . 2_655
As1 Cr2 Cr1 54.47(2) 2_655 2_655
C25 Cr2 As2 126.34(16) . .
C25 Cr2 As1 122.02(16) . 2_655
C25 Cr2 As1 92.65(15) . .
C25 Cr2 Cr1 176.49(16) . 2_655
C25 Cr2 C28 61.9(2) . .
C25 Cr2 C26 37.0(2) . .
C27 Cr2 As2 121.21(17) . .
C27 Cr2 As1 129.60(17) . .
C27 Cr2 As1 94.88(15) . 2_655
C27 Cr2 Cr1 117.48(16) . 2_655
C27 Cr2 C25 61.5(2) . .
C27 Cr2 C28 36.6(2) . .
C27 Cr2 C26 36.5(2) . .
C28 Cr2 As2 90.49(14) . .
C28 Cr2 As1 154.28(15) . .
C28 Cr2 As1 127.60(14) . 2_655
C28 Cr2 Cr1 119.61(15) . 2_655
C24 Cr2 As2 92.98(14) . .
C24 Cr2 As1 122.30(14) . .
C24 Cr2 As1 153.13(14) . 2_655
C24 Cr2 Cr1 146.10(14) . 2_655
C24 Cr2 C25 37.0(2) . .
C24 Cr2 C27 61.6(2) . .
C24 Cr2 C28 37.3(2) . .
C24 Cr2 C26 61.6(2) . .
C26 Cr2 As2 151.22(16) . .
C26 Cr2 As1 91.92(16) . 2_655
C26 Cr2 As1 96.70(16) . .
C26 Cr2 Cr1 140.17(17) . 2_655
C26 Cr2 C28 61.3(2) . .
C12 C7 Hg2 122.3(4) . .
C12 C7 C8 118.0(5) . .
C8 C7 Hg2 119.6(4) . .
Cl1 C29 H29A 109.5 . .
Cl1 C29 H29B 109.5 . .
Cl2 C29 Cl1 110.8(4) . .
Cl2 C29 H29A 109.5 . .
Cl2 C29 H29B 109.5 . .
H29A C29 H29B 108.1 . .
C13 C14 Hg1 119.7(4) . .
C15 C14 Hg1 121.1(4) . .
C15 C14 C13 118.9(5) . .
F8 C12 C7 120.4(5) . .
F8 C12 C11 117.3(5) . .
C7 C12 C11 122.3(5) . .
Cr2 C25 H25 122.5 . .
C24 C25 Cr2 71.3(3) . .
C24 C25 H25 126.2 . .
C24 C25 C26 107.5(5) . .
C26 C25 Cr2 71.6(3) . .
C26 C25 H25 126.2 . .
C2 C1 Hg1 121.7(4) . .
C6 C1 Hg1 120.0(4) . .
C6 C1 C2 118.3(5) . .
C1 C2 Hg2 123.4(4) . .
C3 C2 Hg2 118.1(4) . .
C3 C2 C1 118.4(5) . .
Cr1 C20 H20 123.4 . .
C19 C20 Cr1 70.7(3) . .
C19 C20 H20 125.9 . .
C21 C20 Cr1 71.7(3) . .
C21 C20 H20 125.9 . .
C21 C20 C19 108.1(5) . .
Cr1 C19 H19 121.9 . .
C20 C19 Cr1 72.2(3) . .
C20 C19 H19 126.3 . .
C23 C19 Cr1 71.3(3) . .
C23 C19 C20 107.4(5) . .
C23 C19 H19 126.3 . .
C14 C13 Hg3 123.4(4) . .
C18 C13 Hg3 118.4(4) . .
C18 C13 C14 118.2(5) . .
C7 C8 Hg3 120.7(4) . .
C9 C8 Hg3 119.2(4) . .
C9 C8 C7 118.9(5) . .
F9 C15 C14 120.9(5) . .
F9 C15 C16 116.3(5) . .
C14 C15 C16 122.8(5) . .
F12 C18 C13 119.8(5) . .
F12 C18 C17 117.9(4) . .
C17 C18 C13 122.2(5) . .
Cr1 C22 H22 122.8 . .
C21 C22 Cr1 71.8(3) . .
C21 C22 H22 126.1 . .
C23 C22 Cr1 71.0(3) . .
C23 C22 H22 126.1 . .
C23 C22 C21 107.8(5) . .
F10 C16 C15 122.4(5) . .
F10 C16 C17 119.6(5) . .
C17 C16 C15 118.0(5) . .
Cr2 C27 H27 122.1 . .
C28 C27 Cr2 72.0(3) . .
C28 C27 H27 125.5 . .
C26 C27 Cr2 71.9(3) . .
C26 C27 H27 125.5 . .
C26 C27 C28 108.9(5) . .
Cr2 C28 H28 123.2 . .
C27 C28 Cr2 71.3(3) . .
C27 C28 H28 126.3 . .
C27 C28 C24 107.3(5) . .
C24 C28 Cr2 70.8(3) . .
C24 C28 H28 126.3 . .
Cr1 C21 H21 122.8 . .
C20 C21 Cr1 71.7(3) . .
C20 C21 C22 108.0(5) . .
C20 C21 H21 126.0 . .
C22 C21 Cr1 71.2(3) . .
C22 C21 H21 126.0 . .
F2 C4 C3 120.7(6) . .
F2 C4 C5 120.6(5) . .
C5 C4 C3 118.6(5) . .
F5 C9 C8 120.2(5) . .
F5 C9 C10 117.8(5) . .
C8 C9 C10 121.9(6) . .
F4 C6 C1 120.3(5) . .
F4 C6 C5 117.6(5) . .
C5 C6 C1 122.1(5) . .
F6 C10 C9 120.6(6) . .
F6 C10 C11 120.0(5) . .
C11 C10 C9 119.4(5) . .
Cr1 C23 H23 122.2 . .
C19 C23 Cr1 71.6(3) . .
C19 C23 H23 125.7 . .
C22 C23 Cr1 72.2(3) . .
C22 C23 C19 108.7(5) . .
C22 C23 H23 125.7 . .
Cr2 C24 H24 122.1 . .
C25 C24 Cr2 71.7(3) . .
C25 C24 C28 107.9(5) . .
C25 C24 H24 126.0 . .
C28 C24 Cr2 71.9(3) . .
C28 C24 H24 126.0 . .
F1 C3 C2 120.1(5) . .
F1 C3 C4 117.2(5) . .
C2 C3 C4 122.7(6) . .
F7 C11 C12 120.6(5) . .
F7 C11 C10 119.9(5) . .
C10 C11 C12 119.4(5) . .
Cr2 C26 H26 122.8 . .
C25 C26 Cr2 71.4(3) . .
C25 C26 H26 125.8 . .
C27 C26 Cr2 71.6(3) . .
C27 C26 C25 108.3(5) . .
C27 C26 H26 125.8 . .
C16 C17 C18 119.8(5) . .
F11 C17 C18 119.9(5) . .
F11 C17 C16 120.3(5) . .
C4 C5 C6 119.8(5) . .
F3 C5 C4 120.2(5) . .
F3 C5 C6 120.0(6) . .
Cl4 C30 H30A 109.4 . .
Cl4 C30 H30B 109.4 . .
H30A C30 H30B 108.0 . .
Cl3 C30 Cl4 111.4(7) . .
Cl3 C30 H30A 109.4 . .
Cl3 C30 H30B 109.4 . .

loop_
_geom_bond_atom_site_label_1
_geom_bond_atom_site_label_2
_geom_bond_distance
_geom_bond_site_symmetry_2
Hg2 C7 2.079(5) .
Hg2 C2 2.093(5) .
Hg1 C14 2.080(5) .
Hg1 C1 2.079(5) .
Hg3 C13 2.072(5) .
Hg3 C8 2.073(5) .
As3 As2 2.4455(6) .
As3 As2 2.4455(6) 2_655
As3 Cr1 2.4683(9) .
As3 Cr1 2.4683(9) 2_655
As2 Cr1 2.5697(9) .
As2 Cr1 2.5899(9) 2_655
As2 Cr2 2.3604(9) .
As1 As1 2.4921(10) 2_655
As1 Cr1 2.5067(8) .
As1 Cr2 2.4380(9) .
As1 Cr2 2.4451(9) 2_655
Cr1 As2 2.5899(9) 2_655
Cr1 Cr1 2.9076(14) 2_655
Cr1 Cr2 2.9453(11) 2_655
Cr1 C20 2.236(5) .
Cr1 C19 2.216(5) .
Cr1 C22 2.228(5) .
Cr1 C21 2.236(5) .
Cr1 C23 2.213(5) .
Cr2 As1 2.4451(9) 2_655
Cr2 Cr1 2.9453(11) 2_655
Cr2 C25 2.226(5) .
Cr2 C27 2.225(5) .
Cr2 C28 2.234(5) .
Cr2 C24 2.220(5) .
Cr2 C26 2.230(5) .
Cl1 C29 1.766(8) .
Cl2 C29 1.752(8) .
F10 C16 1.331(6) .
F9 C15 1.360(6) .
F8 C12 1.358(7) .
F7 C11 1.347(6) .
F6 C10 1.346(7) .
F5 C9 1.359(7) .
F1 C3 1.350(7) .
C7 C12 1.372(8) .
C7 C8 1.413(8) .
F4 C6 1.353(7) .
F2 C4 1.345(6) .
C29 H29A 0.9700 .
C29 H29B 0.9700 .
C14 C13 1.399(7) .
C14 C15 1.365(8) .
C12 C11 1.390(8) .
C25 H25 0.9300 .
C25 C24 1.411(8) .
C25 C26 1.413(9) .
C1 C2 1.401(8) .
C1 C6 1.387(7) .
C2 C3 1.379(8) .
C20 H20 0.9300 .
C20 C19 1.417(8) .
C20 C21 1.405(8) .
F12 C18 1.359(6) .
C19 H19 0.9300 .
C19 C23 1.410(8) .
C13 C18 1.383(7) .
C8 C9 1.375(8) .
C15 C16 1.395(7) .
C18 C17 1.378(8) .
C22 H22 0.9300 .
C22 C21 1.418(8) .
C22 C23 1.401(8) .
C16 C17 1.372(8) .
C27 H27 0.9300 .
C27 C28 1.401(8) .
C27 C26 1.394(9) .
C28 H28 0.9300 .
C28 C24 1.424(8) .
C21 H21 0.9300 .
C4 C3 1.385(9) .
C4 C5 1.367(9) .
C9 C10 1.385(8) .
C6 C5 1.376(8) .
C10 C11 1.359(9) .
C23 H23 0.9300 .
C24 H24 0.9300 .
C26 H26 0.9300 .
F11 C17 1.346(6) .
F3 C5 1.353(6) .
Cl4 C30 1.761(15) .
C30 H30A 0.9700 .
C30 H30B 0.9700 .
C30 Cl3 1.755(17) .

loop_
_geom_torsion_atom_site_label_1
_geom_torsion_atom_site_label_2
_geom_torsion_atom_site_label_3
_geom_torsion_atom_site_label_4
_geom_torsion
Hg2 C7 C12 F8 -0.4(7)
Hg2 C7 C12 C11 177.4(4)
Hg2 C7 C8 Hg3 -11.1(6)
Hg2 C7 C8 C9 -178.7(4)
Hg2 C2 C3 F1 1.8(7)
Hg2 C2 C3 C4 -178.8(4)
Hg1 C14 C13 Hg3 -5.0(6)
Hg1 C14 C13 C18 172.8(4)
Hg1 C14 C15 F9 5.8(7)
Hg1 C14 C15 C16 -174.4(4)
Hg1 C1 C2 Hg2 0.4(6)
Hg1 C1 C2 C3 -177.1(4)
Hg1 C1 C6 F4 -1.1(6)
Hg1 C1 C6 C5 177.9(4)
Hg3 C13 C18 F12 0.0(6)
Hg3 C13 C18 C17 -179.5(4)
Hg3 C8 C9 F5 11.3(7)
Hg3 C8 C9 C10 -167.4(4)
Cr1 C20 C19 C23 -63.0(3)
Cr1 C20 C21 C22 62.3(3)
Cr1 C19 C23 C22 -63.1(3)
Cr1 C22 C21 C20 -62.7(3)
Cr1 C22 C23 C19 62.7(3)
Cr2 C25 C24 C28 -63.2(4)
Cr2 C25 C26 C27 62.4(4)
Cr2 C27 C28 C24 62.1(4)
Cr2 C27 C26 C25 -62.3(4)
Cr2 C28 C24 C25 63.1(4)
F10 C16 C17 C18 -179.7(5)
F10 C16 C17 F11 -1.0(8)
F9 C15 C16 F10 1.0(8)
F9 C15 C16 C17 -179.5(5)
F8 C12 C11 F7 1.4(8)
F8 C12 C11 C10 179.9(5)
F6 C10 C11 F7 -1.5(8)
F6 C10 C11 C12 179.9(5)
F5 C9 C10 F6 0.2(8)
F5 C9 C10 C11 -177.1(5)
C7 C12 C11 F7 -176.4(5)
C7 C12 C11 C10 2.1(9)
C7 C8 C9 F5 179.0(5)
C7 C8 C9 C10 0.4(8)
F4 C6 C5 C4 178.6(5)
F4 C6 C5 F3 0.8(7)
F2 C4 C3 F1 -1.1(8)
F2 C4 C3 C2 179.5(5)
F2 C4 C5 C6 -178.7(5)
F2 C4 C5 F3 -0.9(8)
C14 C13 C18 F12 -178.0(4)
C14 C13 C18 C17 2.6(8)
C14 C15 C16 F10 -178.8(5)
C14 C15 C16 C17 0.7(8)
C12 C7 C8 Hg3 166.5(4)
C12 C7 C8 C9 -1.1(8)
C1 C2 C3 F1 179.4(5)
C1 C2 C3 C4 -1.2(8)
C1 C6 C5 C4 -0.4(8)
C1 C6 C5 F3 -178.1(5)
C2 C1 C6 F4 179.8(4)
C2 C1 C6 C5 -1.2(8)
C20 C19 C23 Cr1 63.6(3)
C20 C19 C23 C22 0.6(5)
F12 C18 C17 C16 178.0(5)
F12 C18 C17 F11 -0.7(7)
C19 C20 C21 Cr1 -61.6(3)
C19 C20 C21 C22 0.7(5)
C13 C14 C15 F9 179.7(5)
C13 C14 C15 C16 -0.5(8)
C13 C18 C17 C16 -2.5(8)
C13 C18 C17 F11 178.8(5)
C8 C7 C12 F8 -177.9(5)
C8 C7 C12 C11 -0.1(8)
C8 C9 C10 F6 178.9(5)
C8 C9 C10 C11 1.6(9)
C15 C14 C13 Hg3 -178.9(4)
C15 C14 C13 C18 -1.1(7)
C15 C16 C17 C18 0.8(8)
C15 C16 C17 F11 179.6(5)
C27 C28 C24 Cr2 -62.4(4)
C27 C28 C24 C25 0.7(6)
C28 C27 C26 Cr2 63.0(4)
C28 C27 C26 C25 0.6(6)
C21 C20 C19 Cr1 62.3(3)
C21 C20 C19 C23 -0.8(5)
C21 C22 C23 Cr1 -62.8(3)
C21 C22 C23 C19 -0.1(5)
C9 C10 C11 F7 175.8(5)
C9 C10 C11 C12 -2.8(9)
C6 C1 C2 Hg2 179.4(4)
C6 C1 C2 C3 1.9(7)
C23 C22 C21 Cr1 62.3(3)
C23 C22 C21 C20 -0.4(5)
C24 C25 C26 Cr2 -62.6(4)
C24 C25 C26 C27 -0.2(6)
C3 C4 C5 C6 1.2(8)
C3 C4 C5 F3 179.0(5)
C26 C25 C24 Cr2 62.9(4)
C26 C25 C24 C28 -0.3(6)
C26 C27 C28 Cr2 -62.9(4)
C26 C27 C28 C24 -0.8(6)
C5 C4 C3 F1 179.0(5)
C5 C4 C3 C2 -0.4(9)
